data_2015689
loop_
_publ_author_name
'B. Sridhar'
'K. Ravikumar'
'Y. S. Sadanandam'

_publ_section_title
;Dimorphism in
 (2<i>Z</i>)-2-benzylidene-<i>N</i>,7-dimethyl-3-oxo-5-phenyl-2,3-dihydro-5<i>H</i>-1,3-thiazolo[3,2-<i>a</i>]pyrimidine-6-carboxamide
;
_journal_coeditor_code GA3031
_journal_issue 12
_journal_name_full 'Acta Crystallographica Section C'
_journal_page_first o687
_journal_page_last o690
_journal_paper_doi 10.1107/S0108270106046567
_journal_volume 62
_journal_year 2006
_chemical_formula_iupac 'C22 H19 N3 O2 S'
_chemical_formula_moiety 'C22 H19 N3 O2 S'
_chemical_formula_sum 'C22 H19 N3 O2 S'
_chemical_formula_weight 389.46
_chemical_name_systematic
;
(2Z)-2-benzylidene-N,7-dimethyl-3-oxo-5-phenyl-
5H-1,3-thiazolo[3,2-a]pyrimidine-6(3H)-carboxamide
;
_space_group_IT_number 2
_symmetry_cell_setting triclinic
_symmetry_space_group_name_Hall '-P 1'
_symmetry_space_group_name_H-M 'P -1'
_atom_sites_solution_hydrogens geom
_atom_sites_solution_primary direct
_atom_sites_solution_secondary difmap
_audit_creation_method SHELXL97
_cell_angle_alpha 97.594(3)
_cell_angle_beta 93.371(3)
_cell_angle_gamma 101.755(3)
_cell_formula_units_Z 2
_cell_length_a 5.1109(9)
_cell_length_b 9.5564(16)
_cell_length_c 20.503(3)
_cell_measurement_reflns_used 2057
_cell_measurement_temperature 293(2)
_cell_measurement_theta_max 22.86
_cell_measurement_theta_min 2.20
_cell_volume 968.0(3)
_computing_cell_refinement 'SAINT (Bruker, 2001)'
_computing_data_collection 'SMART (Bruker, 2001)'
_computing_data_reduction SAINT
_computing_molecular_graphics 'SHELXTL/PC (Sheldrick, 1990)'
_computing_publication_material SHELXL97
_computing_structure_refinement 'SHELXL97 (Sheldrick, 1997)'
_computing_structure_solution 'SHELXS97 (Sheldrick, 1997)'
_diffrn_ambient_temperature 293(2)
_diffrn_measured_fraction_theta_full 0.997
_diffrn_measured_fraction_theta_max 0.997
_diffrn_measurement_device 'Bruker SMART APEX CCD area-detector'
_diffrn_measurement_device_type 'Bruker SMART APEX CCD area-detector'
_diffrn_measurement_method \w
_diffrn_radiation_monochromator graphite
_diffrn_radiation_source 'fine-focus sealed tube'
_diffrn_radiation_type MoK\a
_diffrn_radiation_wavelength 0.71073
_diffrn_reflns_av_R_equivalents 0.0371
_diffrn_reflns_av_sigmaI/netI 0.0444
_diffrn_reflns_limit_h_max 6
_diffrn_reflns_limit_h_min -6
_diffrn_reflns_limit_k_max 11
_diffrn_reflns_limit_k_min -11
_diffrn_reflns_limit_l_max 24
_diffrn_reflns_limit_l_min -24
_diffrn_reflns_number 9402
_diffrn_reflns_theta_full 25.00
_diffrn_reflns_theta_max 25.00
_diffrn_reflns_theta_min 1.01
_diffrn_standards_number 0
_exptl_absorpt_coefficient_mu 0.190
_exptl_absorpt_correction_type none
_exptl_crystal_colour 'pale yellow'
_exptl_crystal_density_diffrn 1.336
_exptl_crystal_density_method 'not measured'
_exptl_crystal_description block
_exptl_crystal_F_000 408
_exptl_crystal_size_max 0.20
_exptl_crystal_size_mid 0.17
_exptl_crystal_size_min 0.12
_refine_diff_density_max 0.432
_refine_diff_density_min -0.303
_refine_ls_extinction_method none
_refine_ls_goodness_of_fit_ref 1.282
_refine_ls_hydrogen_treatment mixed
_refine_ls_matrix_type full
_refine_ls_number_parameters 254
_refine_ls_number_reflns 3395
_refine_ls_number_restraints 12
_refine_ls_restrained_S_all 1.280
_refine_ls_R_factor_all 0.0867
_refine_ls_R_factor_gt 0.0673
_refine_ls_shift/su_max 0.000
_refine_ls_shift/su_mean 0.000
_refine_ls_structure_factor_coef Fsqd
_refine_ls_weighting_details 'calc w = 1/[\s^2^(Fo^2^)+(0.0565P)^2^+0.3108P] where P=(Fo^2^+2Fc^2^)/3'
_refine_ls_weighting_scheme calc
_refine_ls_wR_factor_gt 0.1517
_refine_ls_wR_factor_ref 0.1610
_reflns_number_gt 2656
_reflns_number_total 3395
_reflns_threshold_expression I>2\s(I)
_cod_data_source_file ga3031.cif
_cod_data_source_block Ib
_cod_database_code 2015689
_cod_database_fobs_code 2015689

loop_
_symmetry_equiv_pos_as_xyz
'x, y, z'
'-x, -y, -z'

loop_
_atom_site_type_symbol
_atom_site_label
_atom_site_fract_x
_atom_site_fract_y
_atom_site_fract_z
_atom_site_U_iso_or_equiv
_atom_site_adp_type
_atom_site_calc_flag
_atom_site_refinement_flags
_atom_site_occupancy
_atom_site_disorder_assembly
_atom_site_disorder_group
C C2 0.0816(6) -0.0636(3) 0.65255(14) 0.0416(7) Uani d . 1 . .
C C3 0.2258(6) 0.0520(3) 0.70491(15) 0.0477(8) Uani d . 1 . .
C C5 0.1794(5) 0.1670(3) 0.81970(13) 0.0356(6) Uani d . 1 . .
H H5 0.3628 0.1615 0.8341 0.043 Uiso calc R 1 . .
C C6 0.0037(5) 0.1297(3) 0.87490(13) 0.0351(6) Uani d . 1 . .
C C7 -0.2074(6) 0.0168(3) 0.86663(14) 0.0414(7) Uani d . 1 . .
C C9 -0.1424(6) -0.0487(3) 0.75864(14) 0.0403(7) Uani d . 1 . .
C C21 0.1732(7) -0.0834(4) 0.59297(16) 0.0592(9) Uani d . 1 A .
H H10 0.3337 -0.0202 0.5889 0.071 Uiso calc R 1 . .
C C22 0.0708(6) -0.1841(3) 0.53386(13) 0.0491(8) Uani d D 1 . .
C C23 0.1256(14) -0.1494(7) 0.47165(16) 0.0566(18) Uiso d PD 0.50 A 1
H H23 0.2211 -0.0574 0.4678 0.068 Uiso calc PR 0.50 A 1
C C24 0.0400(16) -0.2499(6) 0.4152(3) 0.061(2) Uiso d PD 0.50 A 1
H H24 0.0812 -0.2260 0.3739 0.073 Uiso calc PR 0.50 A 1
C C25 -0.1075(15) -0.3865(7) 0.4206(3) 0.069(3) Uiso d PD 0.50 A 1
H H25 -0.1684 -0.4545 0.3832 0.083 Uiso calc PR 0.50 A 1
C C26 -0.1621(16) -0.4193(8) 0.4831(3) 0.063(2) Uiso d PD 0.50 A 1
H H26 -0.2567 -0.5114 0.4870 0.089 Uiso calc PR 0.50 A 1
C C27 -0.0805(13) -0.3193(4) 0.5399(3) 0.0581(18) Uiso d PD 0.50 A 1
H H27 -0.1261 -0.3424 0.5811 0.073 Uiso calc PR 0.50 A 1
C C231 0.2343(11) -0.1936(7) 0.4823(2) 0.0552(17) Uiso d PD 0.50 A 2
H H231 0.4130 -0.1451 0.4899 0.066 Uiso calc PR 0.50 A 2
C C241 0.1457(13) -0.2714(8) 0.4200(3) 0.067(2) Uiso d PD 0.50 A 2
H H241 0.2617 -0.2792 0.3871 0.080 Uiso calc PR 0.50 A 2
C C251 -0.1252(12) -0.3370(10) 0.4095(3) 0.068(2) Uiso d PD 0.50 A 2
H H251 -0.1977 -0.3766 0.3668 0.081 Uiso calc PR 0.50 A 2
C C261 -0.2912(13) -0.3454(8) 0.4608(3) 0.069(2) Uiso d PD 0.50 A 2
H H261 -0.4649 -0.4012 0.4542 0.082 Uiso calc PR 0.50 A 2
C C271 -0.1887(7) -0.2674(6) 0.5222(3) 0.0530(17) Uiso d PD 0.50 A 2
H H271 -0.2980 -0.2711 0.5569 0.064 Uiso calc PR 0.50 A 2
C C51 0.1865(5) 0.3190(3) 0.80424(13) 0.0353(7) Uani d . 1 . .
C C52 -0.0214(6) 0.3513(3) 0.76696(16) 0.0502(8) Uani d . 1 . .
H H52 -0.1710 0.2789 0.7510 0.060 Uiso calc R 1 . .
C C53 -0.0092(7) 0.4903(4) 0.75309(17) 0.0590(9) Uani d . 1 . .
H H53 -0.1492 0.5107 0.7275 0.071 Uiso calc R 1 . .
C C54 0.2100(7) 0.5985(4) 0.77716(18) 0.0583(9) Uani d . 1 . .
H H54 0.2185 0.6919 0.7679 0.070 Uiso calc R 1 . .
C C55 0.4144(7) 0.5678(3) 0.81458(17) 0.0574(9) Uani d . 1 . .
H H55 0.5623 0.6408 0.8310 0.069 Uiso calc R 1 . .
C C56 0.4039(6) 0.4294(3) 0.82823(15) 0.0471(8) Uani d . 1 . .
H H56 0.5449 0.4101 0.8539 0.056 Uiso calc R 1 . .
C C61 0.1062(6) 0.2214(3) 0.93961(14) 0.0391(7) Uani d . 1 . .
C C62 0.0032(7) 0.3523(4) 1.04242(15) 0.0640(10) Uani d . 1 . .
H H62A 0.0011 0.2868 1.0742 0.096 Uiso calc R 1 . .
H H62B -0.1228 0.4124 1.0524 0.096 Uiso calc R 1 . .
H H62C 0.1799 0.4118 1.0441 0.096 Uiso calc R 1 . .
C C71 -0.3765(7) -0.0367(3) 0.91942(16) 0.0589(10) Uani d . 1 . .
H H71A -0.2868 0.0053 0.9621 0.088 Uiso calc R 1 . .
H H71B -0.4042 -0.1400 0.9151 0.088 Uiso calc R 1 . .
H H71C -0.5467 -0.0095 0.9149 0.088 Uiso calc R 1 . .
N N4 0.0869(4) 0.0570(2) 0.76105(11) 0.0373(6) Uani d . 1 . .
N N6 -0.0702(6) 0.2705(3) 0.97661(12) 0.0465(7) Uani d . 1 . .
H H6N -0.229(7) 0.257(3) 0.9621(16) 0.056(11) Uiso d . 1 . .
N N8 -0.2916(5) -0.0708(3) 0.80484(13) 0.0547(8) Uani d . 1 . .
O O3 0.4362(5) 0.1340(3) 0.70081(12) 0.0820(9) Uani d . 1 . .
O O6 0.3496(4) 0.2522(3) 0.95699(10) 0.0556(6) Uani d . 1 . .
S S1 -0.20708(17) -0.15809(9) 0.68101(4) 0.0545(3) Uani d . 1 . .

loop_
_atom_site_aniso_label
_atom_site_aniso_U_11
_atom_site_aniso_U_22
_atom_site_aniso_U_33
_atom_site_aniso_U_12
_atom_site_aniso_U_13
_atom_site_aniso_U_23
C2 0.0440(17) 0.0404(16) 0.0367(16) 0.0044(13) 0.0026(13) 0.0004(13)
C3 0.0424(18) 0.057(2) 0.0371(17) -0.0027(15) 0.0078(14) 0.0000(14)
C5 0.0325(15) 0.0376(15) 0.0341(15) 0.0041(12) 0.0015(12) 0.0015(12)
C6 0.0388(16) 0.0373(15) 0.0319(15) 0.0133(13) 0.0047(12) 0.0060(12)
C7 0.0530(18) 0.0310(15) 0.0429(17) 0.0103(14) 0.0154(14) 0.0083(13)
C9 0.0433(17) 0.0291(15) 0.0463(18) 0.0022(13) 0.0078(14) 0.0045(13)
C21 0.055(2) 0.067(2) 0.0439(19) -0.0087(17) 0.0116(16) -0.0042(16)
C22 0.062(2) 0.0454(18) 0.0377(17) 0.0070(15) 0.0091(15) 0.0021(14)
C51 0.0361(15) 0.0360(15) 0.0312(15) 0.0029(12) 0.0077(12) 0.0011(12)
C52 0.0418(18) 0.051(2) 0.054(2) 0.0006(15) -0.0013(15) 0.0128(16)
C53 0.058(2) 0.062(2) 0.062(2) 0.0208(18) 0.0021(18) 0.0204(18)
C54 0.072(2) 0.0399(18) 0.066(2) 0.0124(17) 0.0197(19) 0.0114(16)
C55 0.060(2) 0.0402(19) 0.064(2) 0.0016(16) 0.0020(18) -0.0030(16)
C56 0.0457(18) 0.0412(18) 0.0473(18) 0.0022(14) -0.0058(14) -0.0033(14)
C61 0.0397(17) 0.0434(17) 0.0363(16) 0.0108(13) 0.0032(13) 0.0102(13)
C62 0.068(2) 0.081(3) 0.0393(19) 0.020(2) 0.0031(17) -0.0106(17)
C71 0.081(2) 0.0375(18) 0.058(2) 0.0044(17) 0.0317(19) 0.0064(15)
N4 0.0355(13) 0.0381(13) 0.0340(13) 0.0011(10) 0.0056(10) -0.0005(10)
N6 0.0403(16) 0.0581(17) 0.0388(15) 0.0144(13) 0.0012(13) -0.0057(12)
N8 0.0628(18) 0.0389(15) 0.0519(17) -0.0121(13) 0.0249(14) -0.0042(12)
O3 0.0598(16) 0.103(2) 0.0514(15) -0.0378(15) 0.0230(12) -0.0246(14)
O6 0.0389(13) 0.0830(17) 0.0429(12) 0.0165(11) -0.0011(10) -0.0009(11)
S1 0.0598(6) 0.0422(5) 0.0481(5) -0.0116(4) 0.0160(4) -0.0118(4)

loop_
_atom_type_symbol
_atom_type_description
_atom_type_scat_dispersion_real
_atom_type_scat_dispersion_imag
_atom_type_scat_source
C C 0.0033 0.0016 'International Tables Vol C Tables 4.2.6.8 and 6.1.1.4'
H H 0.0000 0.0000 'International Tables Vol C Tables 4.2.6.8 and 6.1.1.4'
N N 0.0061 0.0033 'International Tables Vol C Tables 4.2.6.8 and 6.1.1.4'
O O 0.0106 0.0060 'International Tables Vol C Tables 4.2.6.8 and 6.1.1.4'
S S 0.1246 0.1234 'International Tables Vol C Tables 4.2.6.8 and 6.1.1.4'

loop_
_geom_angle_atom_site_label_1
_geom_angle_atom_site_label_2
_geom_angle_atom_site_label_3
_geom_angle
_geom_angle_publ_flag
C21 C2 C3 121.2(3) ?
C21 C2 S1 128.7(2) ?
C3 C2 S1 110.0(2) ?
O3 C3 N4 123.0(3) ?
O3 C3 C2 125.9(3) ?
N4 C3 C2 111.1(2) ?
N4 C5 C51 111.8(2) ?
N4 C5 C6 108.8(2) ?
C51 C5 C6 112.7(2) ?
N4 C5 H5 107.8 ?
C51 C5 H5 107.8 ?
C6 C5 H5 107.8 ?
C7 C6 C61 124.2(3) ?
C7 C6 C5 122.6(2) ?
C61 C6 C5 112.9(2) ?
C6 C7 N8 122.4(3) ?
C6 C7 C71 126.4(3) ?
N8 C7 C71 111.2(3) ?
N8 C9 N4 126.8(3) ?
N8 C9 S1 122.0(2) ?
N4 C9 S1 111.2(2) ?
C2 C21 C22 132.4(3) y
C2 C21 H10 113.8 ?
C22 C21 H10 113.8 ?
C27 C22 C23 119.9(4) ?
C271 C22 C23 102.4(4) ?
C27 C22 C231 110.9(4) ?
C271 C22 C231 116.3(4) ?
C27 C22 C21 118.8(3) ?
C271 C22 C21 124.8(3) ?
C23 C22 C21 121.3(3) ?
C231 C22 C21 118.7(3) ?
C24 C23 C22 121.0(5) ?
C24 C23 H23 119.5 ?
C22 C23 H23 119.5 ?
C23 C24 C25 119.7(6) ?
C23 C24 H24 120.1 ?
C25 C24 H24 120.1 ?
C26 C25 C24 118.6(7) ?
C26 C25 H25 120.7 ?
C24 C25 H25 120.7 ?
C25 C26 C27 122.3(7) ?
C25 C26 H26 118.8 ?
C27 C26 H26 118.8 ?
C22 C27 C26 118.4(5) ?
C22 C27 H27 120.8 ?
C26 C27 H27 120.8 ?
C241 C231 C22 123.7(5) ?
C241 C231 H231 118.2 ?
C22 C231 H231 118.2 ?
C231 C241 C251 116.6(7) ?
C231 C241 H241 121.7 ?
C251 C241 H241 121.7 ?
C261 C251 C241 122.1(7) ?
C261 C251 H251 119.0 ?
C241 C251 H251 119.0 ?
C251 C261 C271 117.7(6) ?
C251 C261 H261 121.1 ?
C271 C261 H261 121.1 ?
C22 C271 C261 122.6(5) ?
C22 C271 H271 118.7 ?
C261 C271 H271 118.7 ?
C52 C51 C56 118.3(3) ?
C52 C51 C5 121.7(2) ?
C56 C51 C5 119.9(3) ?
C51 C52 C53 120.6(3) ?
C51 C52 H52 119.7 ?
C53 C52 H52 119.7 ?
C54 C53 C52 120.1(3) ?
C54 C53 H53 120.0 ?
C52 C53 H53 120.0 ?
C55 C54 C53 119.6(3) ?
C55 C54 H54 120.2 ?
C53 C54 H54 120.2 ?
C54 C55 C56 120.6(3) ?
C54 C55 H55 119.7 ?
C56 C55 H55 119.7 ?
C55 C56 C51 120.8(3) ?
C55 C56 H56 119.6 ?
C51 C56 H56 119.6 ?
O6 C61 N6 121.8(3) ?
O6 C61 C6 120.2(3) ?
N6 C61 C6 118.1(3) ?
N6 C62 H62A 109.5 ?
N6 C62 H62B 109.5 ?
H62A C62 H62B 109.5 ?
N6 C62 H62C 109.5 ?
H62A C62 H62C 109.5 ?
H62B C62 H62C 109.5 ?
C7 C71 H71A 109.5 ?
C7 C71 H71B 109.5 ?
H71A C71 H71B 109.5 ?
C7 C71 H71C 109.5 ?
H71A C71 H71C 109.5 ?
H71B C71 H71C 109.5 ?
C9 N4 C3 115.5(2) ?
C9 N4 C5 122.0(2) ?
C3 N4 C5 122.5(2) ?
C61 N6 C62 123.0(3) ?
C61 N6 H6N 120(2) ?
C62 N6 H6N 117(2) ?
C9 N8 C7 116.9(3) ?
C2 S1 C9 92.02(13) ?

loop_
_geom_bond_atom_site_label_1
_geom_bond_atom_site_label_2
_geom_bond_distance
_geom_bond_publ_flag
C2 C21 1.338(4) ?
C2 C3 1.476(4) ?
C2 S1 1.741(3) y
C3 O3 1.209(4) ?
C3 N4 1.388(4) ?
C5 N4 1.473(3) ?
C5 C51 1.522(4) ?
C5 C6 1.520(4) ?
C5 H5 0.9800 ?
C6 C7 1.346(4) ?
C6 C61 1.492(4) ?
C7 N8 1.414(4) ?
C7 C71 1.502(4) ?
C9 N8 1.263(3) ?
C9 N4 1.376(3) ?
C9 S1 1.759(3) y
C21 C22 1.442(4) ?
C21 H10 0.9300 ?
C22 C27 1.3894(11) ?
C22 C271 1.3899(11) ?
C22 C23 1.3899(11) ?
C22 C231 1.3906(10) ?
C23 C24 1.3898(10) ?
C23 H23 0.9300 ?
C24 C25 1.3899(11) y
C24 H24 0.9300 ?
C25 C26 1.3896(11) ?
C25 H25 0.9300 ?
C26 C27 1.3899(10) ?
C26 H26 0.9300 ?
C27 H27 0.9300 ?
C231 C241 1.3899(10) ?
C231 H231 0.9300 ?
C241 C251 1.3901(11) ?
C241 H241 0.9300 ?
C251 C261 1.3897(10) ?
C251 H251 0.9300 ?
C261 C271 1.3901(10) ?
C261 H261 0.9300 ?
C271 H271 0.9300 ?
C51 C52 1.381(4) ?
C51 C56 1.383(4) ?
C52 C53 1.385(4) ?
C52 H52 0.9300 ?
C53 C54 1.377(5) ?
C53 H53 0.9300 ?
C54 C55 1.362(5) ?
C54 H54 0.9300 ?
C55 C56 1.378(4) ?
C55 H55 0.9300 ?
C56 H56 0.9300 ?
C61 O6 1.238(3) ?
C61 N6 1.329(4) ?
C62 N6 1.454(4) ?
C62 H62A 0.9600 ?
C62 H62B 0.9600 ?
C62 H62C 0.9600 ?
C71 H71A 0.9600 ?
C71 H71B 0.9600 ?
C71 H71C 0.9600 ?
N6 H6N 0.83(3) ?

loop_
_geom_hbond_atom_site_label_D
_geom_hbond_atom_site_label_H
_geom_hbond_atom_site_label_A
_geom_hbond_site_symmetry_A
_geom_hbond_distance_DH
_geom_hbond_distance_HA
_geom_hbond_distance_DA
_geom_hbond_angle_DHA
N6 H6N O6 1_455 0.83(3) 2.14(3) 2.935(3) 161(3)
C27 H27 S1 . 0.93 2.63 3.257(6) 125
C52 H52 O3 1_455 0.93 2.29 3.210(4) 169

loop_
_geom_torsion_atom_site_label_1
_geom_torsion_atom_site_label_2
_geom_torsion_atom_site_label_3
_geom_torsion_atom_site_label_4
_geom_torsion
_geom_torsion_publ_flag
C21 C2 C3 O3 -2.7(6) ?
S1 C2 C3 O3 178.2(3) ?
C21 C2 C3 N4 176.8(3) ?
S1 C2 C3 N4 -2.3(3) ?
N4 C5 C6 C7 -3.1(4) ?
C51 C5 C6 C7 121.6(3) ?
N4 C5 C6 C61 171.2(2) ?
C51 C5 C6 C61 -64.2(3) ?
C61 C6 C7 N8 -177.5(3) ?
C5 C6 C7 N8 -3.9(4) ?
C61 C6 C7 C71 0.4(5) ?
C5 C6 C7 C71 174.0(3) ?
C3 C2 C21 C22 -178.5(3) ?
S1 C2 C21 C22 0.4(6) ?
C2 C21 C22 C27 -29.9(7) y
C2 C21 C22 C271 14.6(7) y
C2 C21 C22 C23 151.5(5) y
C2 C21 C22 C231 -169.8(5) y
C27 C22 C23 C24 -2.5(10) ?
C271 C22 C23 C24 -39.0(8) ?
C231 C22 C23 C24 80.4(9) ?
C21 C22 C23 C24 176.1(6) ?
C22 C23 C24 C25 1.3(12) ?
C23 C24 C25 C26 -0.9(13) ?
C24 C25 C26 C27 1.7(13) ?
C271 C22 C27 C26 73.8(8) ?
C23 C22 C27 C26 3.1(9) ?
C231 C22 C27 C26 -32.7(8) ?
C21 C22 C27 C26 -175.5(6) ?
C25 C26 C27 C22 -2.8(12) ?
C27 C22 C231 C241 46.3(9) ?
C271 C22 C231 C241 5.1(10) ?
C23 C22 C231 C241 -66.7(8) ?
C21 C22 C231 C241 -170.9(6) ?
C22 C231 C241 C251 2.8(12) ?
C231 C241 C251 C261 -10.3(14) ?
C241 C251 C261 C271 9.3(13) ?
C27 C22 C271 C261 -96.9(9) ?
C23 C22 C271 C261 26.2(8) ?
C231 C22 C271 C261 -6.2(9) ?
C21 C22 C271 C261 169.5(6) ?
C251 C261 C271 C22 -0.7(11) ?
N4 C5 C51 C52 44.6(3) ?
C6 C5 C51 C52 -78.4(3) y
N4 C5 C51 C56 -136.0(3) ?
C6 C5 C51 C56 101.0(3) ?
C56 C51 C52 C53 1.1(5) ?
C5 C51 C52 C53 -179.5(3) ?
C51 C52 C53 C54 -0.8(5) ?
C52 C53 C54 C55 0.1(5) ?
C53 C54 C55 C56 0.3(5) ?
C54 C55 C56 C51 0.1(5) ?
C52 C51 C56 C55 -0.8(4) ?
C5 C51 C56 C55 179.8(3) ?
C7 C6 C61 O6 133.4(3) y
C5 C6 C61 O6 -40.8(4) ?
C7 C6 C61 N6 -48.0(4) ?
C5 C6 C61 N6 137.8(3) ?
N8 C9 N4 C3 175.6(3) ?
S1 C9 N4 C3 -3.3(3) ?
N8 C9 N4 C5 -3.8(5) ?
S1 C9 N4 C5 177.3(2) ?
O3 C3 N4 C9 -176.9(3) ?
C2 C3 N4 C9 3.6(4) ?
O3 C3 N4 C5 2.5(5) ?
C2 C3 N4 C5 -177.0(2) ?
C51 C5 N4 C9 -118.3(3) ?
C6 C5 N4 C9 6.8(4) ?
C51 C5 N4 C3 62.3(3) ?
C6 C5 N4 C3 -172.6(3) ?
O6 C61 N6 C62 -5.8(5) ?
C6 C61 N6 C62 175.6(3) y
N4 C9 N8 C7 -3.7(5) ?
S1 C9 N8 C7 175.0(2) ?
C6 C7 N8 C9 7.6(5) ?
C71 C7 N8 C9 -170.6(3) ?
C21 C2 S1 C9 -178.6(3) ?
C3 C2 S1 C9 0.5(2) ?
N8 C9 S1 C2 -177.4(3) ?
N4 C9 S1 C2 1.5(2) ?
